data_4083829
loop_
_publ_author_name
'Norman, David W.'
'Ferguson, Michael J.'
'McDonald, Robert'
'Stryker, Jeffrey M.'

_publ_section_title
;
 s-trans-Diene Complexes of a First-Row Transition Metal.
 Half-Sandwichs-trans-\h4-1,3-Diene Nitrosyl Complexes of Chromium
;
_journal_issue 11
_journal_name_full Organometallics
_journal_page_first 2705
_journal_paper_doi 10.1021/om050847+
_journal_volume 25
_journal_year 2006
_chemical_formula_moiety 'C15 H23 Cr N O'
_chemical_formula_sum 'C15 H23 Cr N O'
_chemical_formula_weight 285.34
_space_group_IT_number 62
_symmetry_cell_setting orthorhombic
_symmetry_space_group_name_Hall '-P 2ac 2n'
_symmetry_space_group_name_H-M 'P n m a'
_atom_sites_solution_hydrogens geom
_atom_sites_solution_primary direct
_atom_sites_solution_secondary difmap
_audit_creation_method 'manual editing of SHELXL template'
_cell_angle_alpha 90.00
_cell_angle_beta 90.00
_cell_angle_gamma 90.00
_cell_formula_units_Z 4
_cell_length_a 9.6520(10)
_cell_length_b 12.3096(12)
_cell_length_c 12.1615(12)
_cell_measurement_reflns_used 7209
_cell_measurement_temperature 193(2)
_cell_measurement_theta_max 26.40
_cell_measurement_theta_min 2.35
_cell_volume 1444.9(3)
_computing_cell_refinement 'Bruker SAINT (Bruker, 1997)'
_computing_data_collection 'Bruker SMART (Bruker, 1997)'
_computing_data_reduction 'Bruker SAINT (Bruker, 1997)'
_computing_molecular_graphics 'Bruker SHELXTL (Bruker, 1997)'
_computing_publication_material 'Bruker SHELXTL (Bruker, 1997)'
_computing_structure_refinement 'SHELXL-97 (Sheldrick, 1997)'
_computing_structure_solution 'SHELXS-97 (Sheldrick, 1990)'
_diffrn_ambient_temperature 193(2)
_diffrn_detector_area_resol_mean 8.192
_diffrn_measured_fraction_theta_full 0.998
_diffrn_measured_fraction_theta_max 0.998
_diffrn_measurement_device_type 'Bruker PLATFORM diffractometer/SMART 1000 CCD area detector'
_diffrn_measurement_method '\w scans'
_diffrn_radiation_monochromator graphite
_diffrn_radiation_source 'fine-focus sealed tube'
_diffrn_radiation_type MoK\a
_diffrn_radiation_wavelength 0.71073
_diffrn_reflns_av_R_equivalents 0.0228
_diffrn_reflns_av_sigmaI/netI 0.0151
_diffrn_reflns_limit_h_max 12
_diffrn_reflns_limit_h_min -12
_diffrn_reflns_limit_k_max 15
_diffrn_reflns_limit_k_min -15
_diffrn_reflns_limit_l_max 15
_diffrn_reflns_limit_l_min -15
_diffrn_reflns_number 10579
_diffrn_reflns_theta_full 26.40
_diffrn_reflns_theta_max 26.40
_diffrn_reflns_theta_min 2.35
_diffrn_standards_decay_% 0
_diffrn_standards_interval_time 0
_diffrn_standards_number 0
_exptl_absorpt_coefficient_mu 0.780
_exptl_absorpt_correction_T_max 0.8919
_exptl_absorpt_correction_T_min 0.7403
_exptl_absorpt_correction_type multi-scan
_exptl_absorpt_process_details 'SADABS (Sheldrick, 1996)'
_exptl_crystal_colour red-orange
_exptl_crystal_density_diffrn 1.312
_exptl_crystal_density_method 'not measured'
_exptl_crystal_description fragment
_exptl_crystal_F_000 608
_exptl_crystal_size_max 0.41
_exptl_crystal_size_mid 0.40
_exptl_crystal_size_min 0.15
_refine_diff_density_max 0.470
_refine_diff_density_min -0.235
_refine_diff_density_rms 0.062
_refine_ls_extinction_method none
_refine_ls_goodness_of_fit_ref 1.158
_refine_ls_hydrogen_treatment constr
_refine_ls_matrix_type full
_refine_ls_number_parameters 121
_refine_ls_number_reflns 1553
_refine_ls_number_restraints 0
_refine_ls_restrained_S_all 1.158
_refine_ls_R_factor_all 0.0455
_refine_ls_R_factor_gt 0.0418
_refine_ls_shift/su_max 0.000
_refine_ls_shift/su_mean 0.000
_refine_ls_structure_factor_coef Fsqd
_refine_ls_weighting_details 'calc w=1/[\s^2^(Fo^2^)+(0.0569P)^2^+1.1036P] where P=(Fo^2^+2Fc^2^)/3'
_refine_ls_weighting_scheme calc
_refine_ls_wR_factor_gt 0.1177
_refine_ls_wR_factor_ref 0.1212
_reflns_number_gt 1400
_reflns_number_total 1553
_reflns_threshold_expression I>2\s(I)
_cod_data_source_file om050847%2Bsi20051003_120154.cif
_cod_data_source_block 5b
_cod_depositor_comments
;
The following automatic conversions were performed:

'_symmetry_cell_setting' value 'Orthorhombic' changed to
'orthorhombic' according to
/usr/data/users/saulius/automatic-downloads/retrospective/ACS/lib/dictionaries/cif_core.dic
dictionary named 'cif_core.dic' version 2.4.2 from 2011-04-26.

Automatic conversion script
Id: cif_fix_values 2281 2013-09-26 08:29:07Z andrius 
;
_cod_database_code 4083829

loop_
_symmetry_equiv_pos_as_xyz
'x, y, z'
'-x+1/2, -y, z+1/2'
'-x, y+1/2, -z'
'x+1/2, -y+1/2, -z+1/2'
'-x, -y, -z'
'x-1/2, y, -z-1/2'
'x, -y-1/2, z'
'-x-1/2, y-1/2, z-1/2'

loop_
_atom_site_label
_atom_site_type_symbol
_atom_site_fract_x
_atom_site_fract_y
_atom_site_fract_z
_atom_site_U_iso_or_equiv
_atom_site_adp_type
_atom_site_occupancy
_atom_site_symmetry_multiplicity
_atom_site_calc_flag
_atom_site_refinement_flags
_atom_site_disorder_assembly
_atom_site_disorder_group
Cr Cr 0.12192(5) 0.2500 0.50428(4) 0.0321(2) Uani 1 2 d S . .
O O 0.1169(10) 0.0787(6) 0.3426(7) 0.077(2) Uani 0.50 1 d P A -1
N N 0.1112(11) 0.1517(7) 0.4089(8) 0.0450(18) Uani 0.50 1 d P A -1
C1 C -0.0936(5) 0.262(2) 0.5588(4) 0.086(4) Uani 0.50 1 d P A -1
H1A H -0.1457 0.1935 0.5657 0.104 Uiso 0.50 1 calc PR A -1
H1B H -0.1133 0.3152 0.6181 0.104 Uiso 0.50 1 calc PR A -1
C2 C -0.0782(7) 0.3051(6) 0.4512(6) 0.076(2) Uani 0.50 1 d P A -1
C3 C 0.0170(9) 0.3859(6) 0.4460(6) 0.0738(19) Uani 0.50 1 d P A -1
H3 H 0.0065 0.4506 0.4951 0.089 Uiso 0.50 1 calc PR A -1
C4 C 0.1221(15) 0.3821(10) 0.3770(11) 0.070(4) Uani 0.50 1 d P A -1
H4A H 0.1936 0.4393 0.3840 0.083 Uiso 0.50 1 calc PR A -1
H4B H 0.1015 0.3606 0.3003 0.083 Uiso 0.50 1 calc PR A -1
C5 C -0.1451(6) 0.257(2) 0.3504(5) 0.071(3) Uani 0.50 1 d P A -1
H5A H -0.2333 0.2941 0.3362 0.086 Uiso 0.50 1 calc PR A -1
H5B H -0.1621 0.1795 0.3622 0.086 Uiso 0.50 1 calc PR A -1
H5C H -0.0835 0.2666 0.2870 0.086 Uiso 0.50 1 calc PR A -1
C10 C 0.3456(3) 0.2500 0.5412(3) 0.0377(7) Uani 1 2 d S . .
C11 C 0.2866(2) 0.15663(18) 0.59196(18) 0.0365(5) Uani 1 1 d . . .
C12 C 0.1899(2) 0.19212(18) 0.67120(17) 0.0342(5) Uani 1 1 d . . .
C13 C 0.4606(4) 0.2500 0.4582(3) 0.0596(11) Uani 1 2 d S . .
H13A H 0.5500 0.2500 0.4963 0.072 Uiso 1 2 calc SR A .
H13B H 0.4534 0.3150 0.4120 0.072 Uiso 0.50 1 calc PR . .
H13C H 0.4534 0.1850 0.4120 0.072 Uiso 0.50 1 calc PR . .
C14 C 0.3248(3) 0.0402(2) 0.5696(2) 0.0523(7) Uani 1 1 d . . .
H14A H 0.3915 0.0154 0.6249 0.063 Uiso 1 1 calc R A .
H14B H 0.3663 0.0345 0.4963 0.063 Uiso 1 1 calc R . .
H14C H 0.2414 -0.0051 0.5730 0.063 Uiso 1 1 calc R . .
C15 C 0.1130(3) 0.1207(2) 0.7496(2) 0.0496(6) Uani 1 1 d . . .
H15A H 0.1709 0.1066 0.8143 0.060 Uiso 1 1 calc R A .
H15B H 0.0904 0.0518 0.7135 0.060 Uiso 1 1 calc R . .
H15C H 0.0273 0.1569 0.7725 0.060 Uiso 1 1 calc R . .

loop_
_atom_site_aniso_label
_atom_site_aniso_U_11
_atom_site_aniso_U_22
_atom_site_aniso_U_33
_atom_site_aniso_U_23
_atom_site_aniso_U_13
_atom_site_aniso_U_12
Cr 0.0303(3) 0.0320(3) 0.0338(3) 0.000 -0.00192(18) 0.000
O 0.100(4) 0.057(4) 0.075(4) -0.031(3) -0.021(3) 0.005(3)
N 0.046(3) 0.043(5) 0.046(4) -0.003(3) -0.004(3) 0.005(3)
C1 0.029(2) 0.183(13) 0.048(2) -0.045(8) -0.0042(18) 0.031(7)
C2 0.054(3) 0.085(5) 0.089(5) -0.034(4) -0.032(3) 0.032(3)
C3 0.087(5) 0.054(4) 0.080(4) -0.001(3) -0.031(4) 0.022(4)
C4 0.070(6) 0.062(12) 0.076(13) 0.003(7) -0.022(8) -0.015(8)
C5 0.063(3) 0.087(8) 0.065(3) -0.022(8) -0.026(2) 0.033(8)
C10 0.0304(15) 0.0474(18) 0.0354(15) 0.000 -0.0007(13) 0.000
C11 0.0328(10) 0.0360(11) 0.0406(11) -0.0050(9) -0.0062(9) 0.0026(9)
C12 0.0329(10) 0.0345(11) 0.0351(10) 0.0021(9) -0.0034(8) -0.0015(9)
C13 0.041(2) 0.088(3) 0.050(2) 0.000 0.0100(17) 0.000
C14 0.0496(14) 0.0393(13) 0.0679(17) -0.0126(12) -0.0100(13) 0.0099(11)
C15 0.0525(14) 0.0481(14) 0.0484(13) 0.0106(12) 0.0019(11) -0.0097(11)

loop_
_atom_type_symbol
_atom_type_description
_atom_type_scat_dispersion_real
_atom_type_scat_dispersion_imag
_atom_type_scat_source
C C 0.0033 0.0016 'International Tables Vol C Tables 4.2.6.8 and 6.1.1.4'
H H 0.0000 0.0000 'International Tables Vol C Tables 4.2.6.8 and 6.1.1.4'
N N 0.0061 0.0033 'International Tables Vol C Tables 4.2.6.8 and 6.1.1.4'
O O 0.0106 0.0060 'International Tables Vol C Tables 4.2.6.8 and 6.1.1.4'
Cr Cr 0.3209 0.6236 'International Tables Vol C Tables 4.2.6.8 and 6.1.1.4'

loop_
_geom_angle_atom_site_label_1
_geom_angle_atom_site_label_2
_geom_angle_atom_site_label_3
_geom_angle
_geom_angle_site_symmetry_1
_geom_angle_site_symmetry_3
N Cr N 92.2(8) 7_565 .
N Cr C3 32.4(5) 7_565 .
N Cr C3 108.3(4) . .
N Cr C3 108.3(4) 7_565 7_565
N Cr C3 32.4(5) . 7_565
C3 Cr C3 107.1(4) . 7_565
N Cr C2 60.6(4) 7_565 .
N Cr C2 88.0(4) . .
C3 Cr C2 37.4(3) . .
C3 Cr C2 73.4(3) 7_565 .
N Cr C2 88.0(4) 7_565 7_565
N Cr C2 60.6(4) . 7_565
C3 Cr C2 73.4(3) . 7_565
C3 Cr C2 37.4(3) 7_565 7_565
C2 Cr C2 36.8(4) . 7_565
N Cr C1 95.8(6) 7_565 .
N Cr C1 101.6(6) . .
C3 Cr C1 65.5(6) . .
C3 Cr C1 72.3(6) 7_565 .
C2 Cr C1 38.1(4) . .
C2 Cr C1 42.1(4) 7_565 .
N Cr C1 101.6(6) 7_565 7_565
N Cr C1 95.8(6) . 7_565
C3 Cr C1 72.3(6) . 7_565
C3 Cr C1 65.5(6) 7_565 7_565
C2 Cr C1 42.1(4) . 7_565
C2 Cr C1 38.1(4) 7_565 7_565
C1 Cr C1 8.0(13) . 7_565
N Cr C10 101.6(4) 7_565 .
N Cr C10 101.6(4) . .
C3 Cr C10 123.1(2) . .
C3 Cr C10 123.1(2) 7_565 .
C2 Cr C10 160.4(2) . .
C2 Cr C10 160.4(2) 7_565 .
C1 Cr C10 150.35(16) . .
C1 Cr C10 150.35(16) 7_565 .
N Cr C11 90.2(4) 7_565 7_565
N Cr C11 138.1(4) . 7_565
C3 Cr C11 95.5(2) . 7_565
C3 Cr C11 157.4(2) 7_565 7_565
C2 Cr C11 128.4(2) . 7_565
C2 Cr C11 161.2(3) 7_565 7_565
C1 Cr C11 119.8(4) . 7_565
C1 Cr C11 124.6(4) 7_565 7_565
C10 Cr C11 37.42(7) . 7_565
N Cr C11 138.1(4) 7_565 .
N Cr C11 90.2(4) . .
C3 Cr C11 157.4(2) . .
C3 Cr C11 95.5(2) 7_565 .
C2 Cr C11 161.2(3) . .
C2 Cr C11 128.4(2) 7_565 .
C1 Cr C11 124.6(4) . .
C1 Cr C11 119.8(4) 7_565 .
C10 Cr C11 37.42(7) . .
C11 Cr C11 61.96(11) 7_565 .
N Cr C4 92.6(3) 7_565 7_565
N Cr C4 3.6(6) . 7_565
C3 Cr C4 110.4(4) . 7_565
C3 Cr C4 35.2(4) 7_565 7_565
C2 Cr C4 91.3(4) . 7_565
C2 Cr C4 64.2(4) 7_565 7_565
C1 Cr C4 105.1(6) . 7_565
C1 Cr C4 99.1(6) 7_565 7_565
C10 Cr C4 98.0(4) . 7_565
C11 Cr C4 134.6(4) 7_565 7_565
C11 Cr C4 87.5(3) . 7_565
N Cr C4 3.6(6) 7_565 .
N Cr C4 92.6(3) . .
C3 Cr C4 35.2(4) . .
C3 Cr C4 110.4(4) 7_565 .
C2 Cr C4 64.2(4) . .
C2 Cr C4 91.3(4) 7_565 .
C1 Cr C4 99.1(6) . .
C1 Cr C4 105.1(6) 7_565 .
C10 Cr C4 98.0(4) . .
C11 Cr C4 87.5(3) 7_565 .
C11 Cr C4 134.6(4) . .
C4 Cr C4 92.8(7) 7_565 .
N Cr C12 150.4(4) 7_565 .
N Cr C12 114.4(4) . .
C3 Cr C12 134.8(2) . .
C3 Cr C12 101.2(2) 7_565 .
C2 Cr C12 129.3(2) . .
C2 Cr C12 115.71(19) 7_565 .
C1 Cr C12 91.5(3) . .
C1 Cr C12 89.0(2) 7_565 .
C10 Cr C12 62.01(10) . .
C11 Cr C12 61.59(8) 7_565 .
C11 Cr C12 36.69(8) . .
C4 Cr C12 113.1(3) 7_565 .
C4 Cr C12 148.4(3) . .
N Cr C12 114.4(4) 7_565 7_565
N Cr C12 150.4(4) . 7_565
C3 Cr C12 101.2(2) . 7_565
C3 Cr C12 134.8(2) 7_565 7_565
C2 Cr C12 115.71(19) . 7_565
C2 Cr C12 129.3(2) 7_565 7_565
C1 Cr C12 89.0(2) . 7_565
C1 Cr C12 91.5(3) 7_565 7_565
C10 Cr C12 62.01(10) . 7_565
C11 Cr C12 36.69(8) 7_565 7_565
C11 Cr C12 61.59(8) . 7_565
C4 Cr C12 148.4(3) 7_565 7_565
C4 Cr C12 113.1(3) . 7_565
C12 Cr C12 36.93(11) . 7_565
O N Cr 173.5(12) . .
C2 C1 Cr 69.3(3) . .
C3 C2 C1 112.7(8) . .
C3 C2 C5 122.7(10) . .
C1 C2 C5 124.1(12) . .
C3 C2 Cr 68.6(4) . .
C1 C2 Cr 72.5(3) . .
C5 C2 Cr 120.5(6) . .
C4 C3 C2 121.7(8) . .
C4 C3 Cr 79.3(7) . .
C2 C3 Cr 74.0(4) . .
C3 C4 Cr 65.5(6) . .
C11 C10 C11 107.7(3) 7_565 .
C11 C10 C13 126.01(14) 7_565 .
C11 C10 C13 126.01(14) . .
C11 C10 Cr 72.33(15) 7_565 .
C11 C10 Cr 72.33(15) . .
C13 C10 Cr 126.0(3) . .
C12 C11 C10 108.1(2) . .
C12 C11 C14 125.5(2) . .
C10 C11 C14 126.3(2) . .
C12 C11 Cr 72.29(12) . .
C10 C11 Cr 70.25(15) . .
C14 C11 Cr 125.33(16) . .
C11 C12 C12 108.04(13) . 7_565
C11 C12 C15 125.6(2) . .
C12 C12 C15 126.03(14) 7_565 .
C11 C12 Cr 71.02(12) . .
C12 C12 Cr 71.54(6) 7_565 .
C15 C12 Cr 128.11(15) . .

loop_
_geom_bond_atom_site_label_1
_geom_bond_atom_site_label_2
_geom_bond_distance
_geom_bond_site_symmetry_2
Cr N 1.679(8) 7_565
Cr N 1.679(8) .
Cr C3 2.080(6) .
Cr C3 2.080(6) 7_565
Cr C2 2.146(6) .
Cr C2 2.146(6) 7_565
Cr C1 2.188(4) .
Cr C1 2.188(4) 7_565
Cr C10 2.205(3) .
Cr C11 2.233(2) 7_565
Cr C11 2.233(2) .
Cr C4 2.245(12) 7_565
Cr C4 2.245(12) .
Cr C12 2.249(2) .
Cr C12 2.249(2) 7_565
O N 1.208(9) .
C1 C2 1.417(14) .
C2 C3 1.356(11) .
C2 C5 1.507(12) .
C3 C4 1.317(15) .
C10 C11 1.424(3) 7_565
C10 C11 1.424(3) .
C10 C13 1.500(5) .
C11 C12 1.411(3) .
C11 C14 1.504(3) .
C12 C12 1.425(4) 7_565
C12 C15 1.495(3) .

loop_
_geom_torsion_atom_site_label_1
_geom_torsion_atom_site_label_2
_geom_torsion_atom_site_label_3
_geom_torsion_atom_site_label_4
_geom_torsion
_geom_torsion_site_symmetry_1
_geom_torsion_site_symmetry_4
N Cr N O 111(11) 7_565 .
C3 Cr N O 140(11) . .
C3 Cr N O -127(11) 7_565 .
C2 Cr N O 172(11) . .
C2 Cr N O -162(11) 7_565 .
C1 Cr N O -152(11) . .
C1 Cr N O -147(11) 7_565 .
C10 Cr N O 9(11) . .
C11 Cr N O 19(12) 7_565 .
C11 Cr N O -27(11) . .
C4 Cr N O 14(7) 7_565 .
C4 Cr N O 108(11) . .
C12 Cr N O -55(11) . .
C12 Cr N O -44(12) 7_565 .
N Cr C1 C2 22.1(9) 7_565 .
N Cr C1 C2 -71.4(9) . .
C3 Cr C1 C2 33.7(7) . .
C3 Cr C1 C2 -85.4(7) 7_565 .
C2 Cr C1 C2 -58.4(6) 7_565 .
C1 Cr C1 C2 -115.1(8) 7_565 .
C10 Cr C1 C2 147.9(5) . .
C11 Cr C1 C2 115.6(5) 7_565 .
C11 Cr C1 C2 -169.7(5) . .
C4 Cr C1 C2 -72.2(10) 7_565 .
C4 Cr C1 C2 23.2(9) . .
C12 Cr C1 C2 173.3(8) . .
C12 Cr C1 C2 136.5(8) 7_565 .
Cr C1 C2 C3 -56.9(7) . .
Cr C1 C2 C5 115.4(8) . .
N Cr C2 C3 -30.7(6) 7_565 .
N Cr C2 C3 -124.3(6) . .
C3 Cr C2 C3 -153.7(7) 7_565 .
C2 Cr C2 C3 -163.9(4) 7_565 .
C1 Cr C2 C3 123.9(11) . .
C1 Cr C2 C3 134.7(10) 7_565 .
C10 Cr C2 C3 -4.4(9) . .
C11 Cr C2 C3 33.0(6) 7_565 .
C11 Cr C2 C3 151.1(5) . .
C4 Cr C2 C3 -123.0(6) 7_565 .
C4 Cr C2 C3 -30.5(6) . .
C12 Cr C2 C3 115.3(5) . .
C12 Cr C2 C3 74.1(5) 7_565 .
N Cr C2 C1 -154.6(11) 7_565 .
N Cr C2 C1 111.7(10) . .
C3 Cr C2 C1 -123.9(11) . .
C3 Cr C2 C1 82.4(10) 7_565 .
C2 Cr C2 C1 72.2(9) 7_565 .
C1 Cr C2 C1 10.8(17) 7_565 .
C10 Cr C2 C1 -128.3(11) . .
C11 Cr C2 C1 -90.9(10) 7_565 .
C11 Cr C2 C1 27.2(12) . .
C4 Cr C2 C1 113.1(10) 7_565 .
C4 Cr C2 C1 -154.4(10) . .
C12 Cr C2 C1 -8.6(10) . .
C12 Cr C2 C1 -49.8(10) 7_565 .
N Cr C2 C5 85.6(11) 7_565 .
N Cr C2 C5 -8.1(11) . .
C3 Cr C2 C5 116.3(12) . .
C3 Cr C2 C5 -37.4(10) 7_565 .
C2 Cr C2 C5 -47.6(11) 7_565 .
C1 Cr C2 C5 -119.8(14) . .
C1 Cr C2 C5 -109.0(14) 7_565 .
C10 Cr C2 C5 111.9(10) . .
C11 Cr C2 C5 149.3(10) 7_565 .
C11 Cr C2 C5 -92.6(12) . .
C4 Cr C2 C5 -6.7(11) 7_565 .
C4 Cr C2 C5 85.8(11) . .
C12 Cr C2 C5 -128.4(10) . .
C12 Cr C2 C5 -169.6(10) 7_565 .
C1 C2 C3 C4 125.2(11) . .
C5 C2 C3 C4 -47.2(13) . .
Cr C2 C3 C4 66.1(9) . .
C1 C2 C3 Cr 59.1(8) . .
C5 C2 C3 Cr -113.3(9) . .
N Cr C3 C4 -3.9(11) 7_565 .
N Cr C3 C4 -67.3(7) . .
C3 Cr C3 C4 -101.3(7) 7_565 .
C2 Cr C3 C4 -127.6(8) . .
C2 Cr C3 C4 -117.6(7) 7_565 .
C1 Cr C3 C4 -161.9(8) . .
C1 Cr C3 C4 -157.6(8) 7_565 .
C10 Cr C3 C4 50.6(7) . .
C11 Cr C3 C4 77.8(6) 7_565 .
C11 Cr C3 C4 76.2(9) . .
C4 Cr C3 C4 -64.2(8) 7_565 .
C12 Cr C3 C4 132.4(6) . .
C12 Cr C3 C4 114.4(6) 7_565 .
N Cr C3 C2 123.7(9) 7_565 .
N Cr C3 C2 60.4(6) . .
C3 Cr C3 C2 26.4(7) 7_565 .
C2 Cr C3 C2 10.0(3) 7_565 .
C1 Cr C3 C2 -34.3(5) . .
C1 Cr C3 C2 -30.0(6) 7_565 .
C10 Cr C3 C2 178.3(4) . .
C11 Cr C3 C2 -154.6(4) 7_565 .
C11 Cr C3 C2 -156.2(5) . .
C4 Cr C3 C2 63.4(7) 7_565 .
C4 Cr C3 C2 127.6(8) . .
C12 Cr C3 C2 -99.9(5) . .
C12 Cr C3 C2 -118.0(4) 7_565 .
C2 C3 C4 Cr -63.4(7) . .
N Cr C4 C3 36(10) 7_565 .
N Cr C4 C3 118.8(8) . .
C3 Cr C4 C3 91.0(7) 7_565 .
C2 Cr C4 C3 32.3(5) . .
C2 Cr C4 C3 58.1(7) 7_565 .
C1 Cr C4 C3 16.6(8) . .
C1 Cr C4 C3 22.1(8) 7_565 .
C10 Cr C4 C3 -139.1(6) . .
C11 Cr C4 C3 -103.2(6) 7_565 .
C11 Cr C4 C3 -148.4(4) . .
C4 Cr C4 C3 122.3(6) 7_565 .
C12 Cr C4 C3 -91.6(8) . .
C12 Cr C4 C3 -76.2(6) 7_565 .
N Cr C10 C11 74.8(4) 7_565 7_565
N Cr C10 C11 169.4(4) . 7_565
C3 Cr C10 C11 48.3(3) . 7_565
C3 Cr C10 C11 -164.2(3) 7_565 7_565
C2 Cr C10 C11 51.5(7) . 7_565
C2 Cr C10 C11 -167.3(6) 7_565 7_565
C1 Cr C10 C11 -49.8(13) . 7_565
C1 Cr C10 C11 -66.0(13) 7_565 7_565
C11 Cr C10 C11 -115.8(3) . 7_565
C4 Cr C10 C11 169.1(4) 7_565 7_565
C4 Cr C10 C11 75.1(4) . 7_565
C12 Cr C10 C11 -78.93(16) . 7_565
C12 Cr C10 C11 -36.89(14) 7_565 7_565
N Cr C10 C11 -169.4(4) 7_565 .
N Cr C10 C11 -74.8(4) . .
C3 Cr C10 C11 164.2(3) . .
C3 Cr C10 C11 -48.3(3) 7_565 .
C2 Cr C10 C11 167.3(6) . .
C2 Cr C10 C11 -51.5(7) 7_565 .
C1 Cr C10 C11 66.0(13) . .
C1 Cr C10 C11 49.8(13) 7_565 .
C11 Cr C10 C11 115.8(3) 7_565 .
C4 Cr C10 C11 -75.1(4) 7_565 .
C4 Cr C10 C11 -169.1(4) . .
C12 Cr C10 C11 36.89(14) . .
C12 Cr C10 C11 78.93(16) 7_565 .
N Cr C10 C13 -47.3(4) 7_565 .
N Cr C10 C13 47.3(4) . .
C3 Cr C10 C13 -73.8(3) . .
C3 Cr C10 C13 73.8(3) 7_565 .
C2 Cr C10 C13 -70.6(6) . .
C2 Cr C10 C13 70.6(6) 7_565 .
C1 Cr C10 C13 -171.9(13) . .
C1 Cr C10 C13 171.9(13) 7_565 .
C11 Cr C10 C13 -122.09(13) 7_565 .
C11 Cr C10 C13 122.09(13) . .
C4 Cr C10 C13 47.0(4) 7_565 .
C4 Cr C10 C13 -47.0(4) . .
C12 Cr C10 C13 158.98(7) . .
C12 Cr C10 C13 -158.98(7) 7_565 .
C11 C10 C11 C12 1.4(3) 7_565 .
C13 C10 C11 C12 175.2(3) . .
Cr C10 C11 C12 -62.77(15) . .
C11 C10 C11 C14 -175.92(16) 7_565 .
C13 C10 C11 C14 -2.1(5) . .
Cr C10 C11 C14 119.9(2) . .
C11 C10 C11 Cr 64.2(2) 7_565 .
C13 C10 C11 Cr -122.1(4) . .
N Cr C11 C12 133.1(6) 7_565 .
N Cr C11 C12 -133.4(4) . .
C3 Cr C11 C12 80.9(7) . .
C3 Cr C11 C12 -101.5(3) 7_565 .
C2 Cr C11 C12 -49.3(6) . .
C2 Cr C11 C12 -82.1(3) 7_565 .
C1 Cr C11 C12 -29.2(6) . .
C1 Cr C11 C12 -36.7(6) 7_565 .
C10 Cr C11 C12 117.5(2) . .
C11 Cr C11 C12 79.20(13) 7_565 .
C4 Cr C11 C12 -135.8(4) 7_565 .
C4 Cr C11 C12 132.7(5) . .
C12 Cr C11 C12 37.34(13) 7_565 .
N Cr C11 C10 15.6(6) 7_565 .
N Cr C11 C10 109.1(4) . .
C3 Cr C11 C10 -36.5(7) . .
C3 Cr C11 C10 141.0(3) 7_565 .
C2 Cr C11 C10 -166.8(6) . .
C2 Cr C11 C10 160.5(3) 7_565 .
C1 Cr C11 C10 -146.7(6) . .
C1 Cr C11 C10 -154.2(6) 7_565 .
C11 Cr C11 C10 -38.29(16) 7_565 .
C4 Cr C11 C10 106.7(4) 7_565 .
C4 Cr C11 C10 15.2(5) . .
C12 Cr C11 C10 -117.5(2) . .
C12 Cr C11 C10 -80.15(15) 7_565 .
N Cr C11 C14 -105.5(6) 7_565 .
N Cr C11 C14 -12.1(4) . .
C3 Cr C11 C14 -157.7(7) . .
C3 Cr C11 C14 19.9(3) 7_565 .
C2 Cr C11 C14 72.1(6) . .
C2 Cr C11 C14 39.3(4) 7_565 .
C1 Cr C11 C14 92.2(6) . .
C1 Cr C11 C14 84.7(6) 7_565 .
C10 Cr C11 C14 -121.1(3) . .
C11 Cr C11 C14 -159.44(19) 7_565 .
C4 Cr C11 C14 -14.4(4) 7_565 .
C4 Cr C11 C14 -105.9(5) . .
C12 Cr C11 C14 121.4(3) . .
C12 Cr C11 C14 158.7(2) 7_565 .
C10 C11 C12 C12 -0.9(2) . 7_565
C14 C11 C12 C12 176.47(19) . 7_565
Cr C11 C12 C12 -62.34(6) . 7_565
C10 C11 C12 C15 -174.7(2) . .
C14 C11 C12 C15 2.6(4) . .
Cr C11 C12 C15 123.8(2) . .
C10 C11 C12 Cr 61.46(18) . .
C14 C11 C12 Cr -121.2(2) . .
N Cr C12 C11 -99.2(7) 7_565 .
N Cr C12 C11 52.9(4) . .
C3 Cr C12 C11 -147.7(4) . .
C3 Cr C12 C11 84.0(3) 7_565 .
C2 Cr C12 C11 161.6(3) . .
C2 Cr C12 C11 120.6(3) 7_565 .
C1 Cr C12 C11 156.3(6) . .
C1 Cr C12 C11 148.7(6) 7_565 .
C10 Cr C12 C11 -37.62(11) . .
C11 Cr C12 C11 -80.30(17) 7_565 .
C4 Cr C12 C11 49.2(4) 7_565 .
C4 Cr C12 C11 -93.5(8) . .
C12 Cr C12 C11 -117.40(12) 7_565 .
N Cr C12 C12 18.2(7) 7_565 7_565
N Cr C12 C12 170.3(4) . 7_565
C3 Cr C12 C12 -30.3(3) . 7_565
C3 Cr C12 C12 -158.6(3) 7_565 7_565
C2 Cr C12 C12 -81.0(3) . 7_565
C2 Cr C12 C12 -122.0(3) 7_565 7_565
C1 Cr C12 C12 -86.3(6) . 7_565
C1 Cr C12 C12 -93.9(6) 7_565 7_565
C10 Cr C12 C12 79.78(5) . 7_565
C11 Cr C12 C12 37.09(8) 7_565 7_565
C11 Cr C12 C12 117.40(12) . 7_565
C4 Cr C12 C12 166.6(4) 7_565 7_565
C4 Cr C12 C12 23.9(7) . 7_565
N Cr C12 C15 139.9(8) 7_565 .
N Cr C12 C15 -68.0(5) . .
C3 Cr C12 C15 91.4(4) . .
C3 Cr C12 C15 -36.8(3) 7_565 .
C2 Cr C12 C15 40.8(3) . .
C2 Cr C12 C15 -0.3(4) 7_565 .
C1 Cr C12 C15 35.5(6) . .
C1 Cr C12 C15 27.9(6) 7_565 .
C10 Cr C12 C15 -158.5(2) . .
C11 Cr C12 C15 158.9(2) 7_565 .
C11 Cr C12 C15 -120.8(3) . .
C4 Cr C12 C15 -71.6(5) 7_565 .
C4 Cr C12 C15 145.7(8) . .
C12 Cr C12 C15 121.8(2) 7_565 .
